data_2208710
loop_
_publ_author_name
'Chen, Shuang-Wei'
'Xu, Cai-Hong'
'Zheng, Guo-Rong'
'Jin, Xu-Fu'

_publ_section_title
;
 <i>tert</i>-Butyl
 3-<i>endo</i>-3-hydroxy-8-azabicyclo[3.2.1]octane-8-carboxylate
;
_journal_coeditor_code SJ2002
_journal_issue 4
_journal_name_full 'Acta Crystallographica Section E'
_journal_page_first o1233
_journal_page_last o1234
_journal_paper_doi 10.1107/S1600536806006039
_journal_volume 62
_journal_year 2006
_chemical_formula_iupac 'C12 H21 N O3'
_chemical_formula_moiety 'C12 H21 N O3'
_chemical_formula_sum 'C12 H21 N O3'
_chemical_formula_weight 227.30
_chemical_name_systematic
;
tert-Butyl 3-endo-3-hydroxy-8-azabicyclo[3.2.1]octane-8-carboxylate
;
_space_group_IT_number 33
_symmetry_cell_setting orthorhombic
_symmetry_space_group_name_Hall 'P 2c -2n'
_symmetry_space_group_name_H-M 'P n a 21'
_atom_sites_solution_hydrogens geom
_atom_sites_solution_primary direct
_atom_sites_solution_secondary difmap
_audit_creation_method SHELXL-97
_cell_angle_alpha 90.00
_cell_angle_beta 90.00
_cell_angle_gamma 90.00
_cell_formula_units_Z 4
_cell_length_a 11.1420(14)
_cell_length_b 10.4997(12)
_cell_length_c 10.7201(13)
_cell_measurement_reflns_used 2732
_cell_measurement_temperature 293(2)
_cell_measurement_theta_max 47.596
_cell_measurement_theta_min 5.331
_cell_volume 1254.1(3)
_computing_cell_refinement 'SAINT (Bruker, 1998)'
_computing_data_collection 'SMART (Bruker, 1998)'
_computing_data_reduction SAINT
_computing_molecular_graphics 'SHELXTL (Sheldrick, 1998)'
_computing_publication_material SHELXTL
_computing_structure_refinement 'SHELXL97 (Sheldrick, 1997)'
_computing_structure_solution 'SHELXS97 (Sheldrick, 1997)'
_diffrn_ambient_temperature 293(2)
_diffrn_detector_area_resol_mean 10
_diffrn_measured_fraction_theta_full 0.96
_diffrn_measured_fraction_theta_max 0.96
_diffrn_measurement_device_type 'Bruker SMART CCD area-detector'
_diffrn_measurement_method '\f and \w'
_diffrn_radiation_monochromator graphite
_diffrn_radiation_source 'fine-focus sealed tube'
_diffrn_radiation_type MoK\a
_diffrn_radiation_wavelength 0.71073
_diffrn_reflns_av_R_equivalents 0.0801
_diffrn_reflns_av_sigmaI/netI 0.0579
_diffrn_reflns_limit_h_max 14
_diffrn_reflns_limit_h_min -11
_diffrn_reflns_limit_k_max 11
_diffrn_reflns_limit_k_min -13
_diffrn_reflns_limit_l_max 14
_diffrn_reflns_limit_l_min -13
_diffrn_reflns_number 7189
_diffrn_reflns_theta_full 28.3
_diffrn_reflns_theta_max 28.28
_diffrn_reflns_theta_min 2.67
_diffrn_standards_number 0
_exptl_absorpt_coefficient_mu 0.086
_exptl_absorpt_correction_T_max 1.00000
_exptl_absorpt_correction_T_min 0.77961
_exptl_absorpt_correction_type multi-scan
_exptl_absorpt_process_details '(SADABS; Sheldrick, 1996)'
_exptl_crystal_colour colorless
_exptl_crystal_density_diffrn 1.204
_exptl_crystal_density_method 'not measured'
_exptl_crystal_description block
_exptl_crystal_F_000 496
_exptl_crystal_size_max 0.498
_exptl_crystal_size_mid 0.475
_exptl_crystal_size_min 0.301
_refine_diff_density_max 0.15
_refine_diff_density_min -0.16
_refine_ls_extinction_method none
_refine_ls_goodness_of_fit_ref 0.935
_refine_ls_hydrogen_treatment mixed
_refine_ls_matrix_type full
_refine_ls_number_parameters 188
_refine_ls_number_reflns 1576
_refine_ls_number_restraints 1
_refine_ls_restrained_S_all 0.935
_refine_ls_R_factor_all 0.0453
_refine_ls_R_factor_gt 0.0382
_refine_ls_shift/su_max 0.001
_refine_ls_shift/su_mean 0.000
_refine_ls_structure_factor_coef Fsqd
_refine_ls_weighting_details 'calc w = 1/[\s^2^(Fo^2^)+(0.0605P)^2^] where P = (Fo^2^+2Fc^2^)/3'
_refine_ls_weighting_scheme calc
_refine_ls_wR_factor_gt 0.0891
_refine_ls_wR_factor_ref 0.0930
_reflns_number_gt 1353
_reflns_number_total 1576
_reflns_threshold_expression I>2\s(I)
_cod_data_source_file sj2002.cif
_cod_data_source_block I
_cod_depositor_comments
;
The following automatic conversions were performed:
'_symmetry_cell_setting' value 'Orthorhombic' changed to 'orthorhombic'
according to '/home/saulius/struct/CIF-dictionaries/cif_core.dic'
dictionary named 'cif_core.dic' version 2.4.1 from 2010-06-29.

Automatic conversion script
Id: cif_fix_enum 1527 2010-12-29 10:47:43Z saulius 

The following automatic conversions were performed:

'_symmetry_cell_setting' value 'Orthorhombic' changed to
'orthorhombic' according to
/home/saulius/struct/CIF-dictionaries/cif_core.dic dictionary named
'cif_core.dic' version 2.4.1 from 2010-06-29.

Automatic conversion script
Id: cif_fix_values 1715 2011-07-08 13:25:40Z adriana 
;
_cod_database_code 2208710

loop_
_symmetry_equiv_pos_as_xyz
'x, y, z'
'-x, -y, z+1/2'
'x+1/2, -y+1/2, z'
'-x+1/2, y+1/2, z+1/2'

loop_
_atom_site_type_symbol
_atom_site_label
_atom_site_fract_x
_atom_site_fract_y
_atom_site_fract_z
_atom_site_U_iso_or_equiv
_atom_site_adp_type
_atom_site_calc_flag
_atom_site_refinement_flags
_atom_site_occupancy
O O1 0.71259(16) 0.45682(14) 0.1555(2) 0.0592(5) Uani d . 1
O O2 0.68745(15) 0.91877(15) -0.10261(15) 0.0519(4) Uani d . 1
O O3 0.59242(13) 0.96654(12) 0.07911(17) 0.0459(3) Uani d . 1
N N1 0.59626(17) 0.76753(15) 0.01393(16) 0.0430(4) Uani d . 1
C C1 0.55902(18) 0.71592(19) 0.1351(2) 0.0449(5) Uani d . 1
C C2 0.6717(2) 0.6797(2) 0.2068(2) 0.0482(5) Uani d . 1
C C3 0.7514(2) 0.5854(2) 0.1366(2) 0.0476(5) Uani d . 1
C C4 0.7552(2) 0.6115(2) -0.0032(2) 0.0518(5) Uani d . 1
H H4A 0.8156 0.6760 -0.0195 0.062 Uiso calc R 1
H H4B 0.7795 0.5343 -0.0460 0.062 Uiso calc R 1
C C5 0.6364(2) 0.65604(19) -0.0568(2) 0.0478(5) Uani d . 1
C C6 0.5320(3) 0.5641(3) -0.0327(3) 0.0643(7) Uani d . 1
C C7 0.4836(2) 0.6005(2) 0.0948(3) 0.0602(7) Uani d . 1
C C8 0.63150(16) 0.88712(18) -0.01075(18) 0.0371(4) Uani d . 1
C C9 0.60952(17) 1.10572(17) 0.0698(2) 0.0422(4) Uani d . 1
C C10 0.5475(3) 1.1536(2) 0.1866(3) 0.0627(7) Uani d . 1
H H10A 0.5843 1.1158 0.2587 0.094 Uiso calc R 1
H H10B 0.4642 1.1306 0.1839 0.094 Uiso calc R 1
H H10C 0.5548 1.2445 0.1912 0.094 Uiso calc R 1
C C11 0.7417(2) 1.1370(2) 0.0725(3) 0.0656(7) Uani d . 1
H H11A 0.7799 1.1016 0.0001 0.098 Uiso calc R 1
H H11B 0.7772 1.1015 0.1463 0.098 Uiso calc R 1
H H11C 0.7520 1.2278 0.0727 0.098 Uiso calc R 1
C C12 0.5476(3) 1.1548(2) -0.0461(3) 0.0679(7) Uani d . 1
H H12A 0.4639 1.1333 -0.0428 0.102 Uiso calc R 1
H H12B 0.5832 1.1165 -0.1185 0.102 Uiso calc R 1
H H12C 0.5563 1.2456 -0.0506 0.102 Uiso calc R 1
H H1 0.5111(19) 0.777(2) 0.181(2) 0.042(5) Uiso d . 1
H H2A 0.718(2) 0.750(3) 0.221(3) 0.058(7) Uiso d . 1
H H2B 0.656(2) 0.646(2) 0.286(3) 0.049(6) Uiso d . 1
H H5 0.645(2) 0.683(2) -0.144(3) 0.046(6) Uiso d . 1
H H6A 0.557(3) 0.481(4) -0.041(4) 0.085(10) Uiso d . 1
H H6B 0.469(3) 0.580(3) -0.090(4) 0.082(9) Uiso d . 1
H H7A 0.491(2) 0.533(2) 0.158(3) 0.047(6) Uiso d . 1
H H7B 0.396(3) 0.623(3) 0.092(3) 0.077(9) Uiso d . 1
H H3 0.828(2) 0.594(2) 0.165(3) 0.051(6) Uiso d . 1
H H1A 0.734(3) 0.441(3) 0.230(4) 0.080(10) Uiso d . 1

loop_
_atom_site_aniso_label
_atom_site_aniso_U_11
_atom_site_aniso_U_22
_atom_site_aniso_U_33
_atom_site_aniso_U_12
_atom_site_aniso_U_13
_atom_site_aniso_U_23
O1 0.0713(11) 0.0401(8) 0.0662(11) 0.0023(7) -0.0203(9) 0.0073(8)
O2 0.0711(10) 0.0442(8) 0.0403(8) -0.0010(7) 0.0099(8) 0.0038(6)
O3 0.0636(8) 0.0294(6) 0.0446(7) -0.0007(6) 0.0106(7) -0.0002(6)
N1 0.0578(9) 0.0302(8) 0.0412(9) 0.0027(7) 0.0027(8) 0.0014(7)
C1 0.0494(10) 0.0342(9) 0.0511(11) 0.0022(8) 0.0111(10) 0.0062(9)
C2 0.0634(13) 0.0421(11) 0.0391(11) -0.0099(10) 0.0006(10) 0.0021(9)
C3 0.0421(10) 0.0424(10) 0.0583(13) -0.0003(8) -0.0118(10) -0.0001(10)
C4 0.0571(12) 0.0430(11) 0.0552(13) 0.0050(9) 0.0096(11) -0.0061(10)
C5 0.0701(14) 0.0337(10) 0.0396(10) 0.0050(9) -0.0066(10) -0.0028(9)
C6 0.0680(16) 0.0445(13) 0.081(2) -0.0065(11) -0.0314(15) -0.0054(13)
C7 0.0439(12) 0.0483(12) 0.088(2) -0.0064(9) -0.0067(12) 0.0155(13)
C8 0.0426(9) 0.0325(9) 0.0362(9) 0.0030(7) -0.0051(8) 0.0031(7)
C9 0.0460(10) 0.0277(8) 0.0528(11) -0.0003(7) 0.0016(9) -0.0009(9)
C10 0.0735(16) 0.0458(12) 0.0687(17) 0.0004(11) 0.0149(13) -0.0124(12)
C11 0.0514(12) 0.0567(13) 0.0888(18) -0.0062(10) 0.0033(14) -0.0224(15)
C12 0.0832(18) 0.0464(13) 0.0742(18) 0.0138(11) -0.0115(15) 0.0081(12)

loop_
_atom_type_symbol
_atom_type_description
_atom_type_scat_dispersion_real
_atom_type_scat_dispersion_imag
_atom_type_scat_source
C C 0.0033 0.0000 'International Tables Vol C Tables 4.2.6.8 and 6.1.1.4'
H H 0.0000 0.0000 'International Tables Vol C Tables 4.2.6.8 and 6.1.1.4'
N N 0.0061 0.0000 'International Tables Vol C Tables 4.2.6.8 and 6.1.1.4'
O O 0.0106 0.0000 'International Tables Vol C Tables 4.2.6.8 and 6.1.1.4'

loop_
_geom_angle_atom_site_label_1
_geom_angle_atom_site_label_2
_geom_angle_atom_site_label_3
_geom_angle
C3 O1 H1A 104(2)
C8 O3 C9 121.53(16)
C8 N1 C5 123.79(19)
C8 N1 C1 127.07(17)
C5 N1 C1 104.46(17)
N1 C1 C2 107.83(17)
N1 C1 C7 101.34(19)
C2 C1 C7 113.36(18)
N1 C1 H1 111.0(14)
C2 C1 H1 111.5(14)
C7 C1 H1 111.3(13)
C1 C2 C3 113.2(2)
C1 C2 H2A 110.6(16)
C3 C2 H2A 105.7(16)
C1 C2 H2B 113.7(14)
C3 C2 H2B 107.9(15)
H2A C2 H2B 105(2)
O1 C3 C4 108.5(2)
O1 C3 C2 111.4(2)
C4 C3 C2 112.52(19)
O1 C3 H3 108.9(16)
C4 C3 H3 107.0(17)
C2 C3 H3 108.3(16)
C5 C4 C3 113.9(2)
C5 C4 H4A 108.8
C3 C4 H4A 108.8
C5 C4 H4B 108.8
C3 C4 H4B 108.8
H4A C4 H4B 107.7
N1 C5 C4 108.45(18)
N1 C5 C6 100.6(2)
C4 C5 C6 113.8(2)
N1 C5 H5 106.8(14)
C4 C5 H5 111.5(14)
C6 C5 H5 114.7(14)
C7 C6 C5 105.3(2)
C7 C6 H6A 116(2)
C5 C6 H6A 110(2)
C7 C6 H6B 106(2)
C5 C6 H6B 110(2)
H6A C6 H6B 109(3)
C6 C7 C1 104.9(2)
C6 C7 H7A 114.2(14)
C1 C7 H7A 108.9(14)
C6 C7 H7B 112(2)
C1 C7 H7B 110.5(17)
H7A C7 H7B 106(2)
O2 C8 N1 124.56(19)
O2 C8 O3 125.30(17)
N1 C8 O3 110.10(17)
O3 C9 C11 109.88(17)
O3 C9 C12 109.47(18)
C11 C9 C12 112.7(2)
O3 C9 C10 102.33(17)
C11 C9 C10 110.9(2)
C12 C9 C10 110.98(18)
C9 C10 H10A 109.5
C9 C10 H10B 109.5
H10A C10 H10B 109.5
C9 C10 H10C 109.5
H10A C10 H10C 109.5
H10B C10 H10C 109.5
C9 C11 H11A 109.5
C9 C11 H11B 109.5
H11A C11 H11B 109.5
C9 C11 H11C 109.5
H11A C11 H11C 109.5
H11B C11 H11C 109.5
C9 C12 H12A 109.5
C9 C12 H12B 109.5
H12A C12 H12B 109.5
C9 C12 H12C 109.5
H12A C12 H12C 109.5
H12B C12 H12C 109.5

loop_
_geom_bond_atom_site_label_1
_geom_bond_atom_site_label_2
_geom_bond_distance
O1 C3 1.432(3)
O1 H1A 0.85(4)
O2 C8 1.212(2)
O3 C8 1.347(3)
O3 C9 1.477(2)
N1 C8 1.342(3)
N1 C5 1.465(3)
N1 C1 1.468(3)
C1 C2 1.520(3)
C1 C7 1.537(3)
C1 H1 0.97(2)
C2 C3 1.529(3)
C2 H2A 0.91(3)
C2 H2B 0.94(3)
C3 C4 1.524(3)
C3 H3 0.91(2)
C4 C5 1.517(4)
C4 H4A 0.9700
C4 H4B 0.9700
C5 C6 1.534(4)
C5 H5 0.98(3)
C6 C7 1.517(4)
C6 H6A 0.92(4)
C6 H6B 0.95(4)
C7 H7A 0.98(3)
C7 H7B 1.01(3)
C9 C11 1.509(3)
C9 C12 1.513(4)
C9 C10 1.515(4)
C10 H10A 0.9600
C10 H10B 0.9600
C10 H10C 0.9600
C11 H11A 0.9600
C11 H11B 0.9600
C11 H11C 0.9600
C12 H12A 0.9600
C12 H12B 0.9600
C12 H12C 0.9600

loop_
_geom_torsion_atom_site_label_1
_geom_torsion_atom_site_label_2
_geom_torsion_atom_site_label_3
_geom_torsion_atom_site_label_4
_geom_torsion
C8 N1 C1 C2 -83.0(2)
C5 N1 C1 C2 73.2(2)
C8 N1 C1 C7 157.71(19)
C5 N1 C1 C7 -46.1(2)
N1 C1 C2 C3 -56.6(2)
C7 C1 C2 C3 54.7(3)
C1 C2 C3 O1 -84.2(2)
C1 C2 C3 C4 37.9(3)
O1 C3 C4 C5 86.8(2)
C2 C3 C4 C5 -36.9(3)
C8 N1 C5 C4 85.0(2)
C1 N1 C5 C4 -72.1(2)
C8 N1 C5 C6 -155.3(2)
C1 N1 C5 C6 47.6(2)
C3 C4 C5 N1 54.7(3)
C3 C4 C5 C6 -56.3(3)
N1 C5 C6 C7 -29.7(2)
C4 C5 C6 C7 86.1(2)
C5 C6 C7 C1 2.6(3)
N1 C1 C7 C6 25.5(2)
C2 C1 C7 C6 -89.8(2)
C5 N1 C8 O2 9.9(3)
C1 N1 C8 O2 161.8(2)
C5 N1 C8 O3 -172.07(18)
C1 N1 C8 O3 -20.2(3)
C9 O3 C8 O2 3.4(3)
C9 O3 C8 N1 -174.66(17)
C8 O3 C9 C11 -64.5(3)
C8 O3 C9 C12 59.8(2)
C8 O3 C9 C10 177.61(19)

loop_
_cod_related_entry_id
_cod_related_entry_database
_cod_related_entry_code
1 ChemSpider 13583572
